data_4132374
loop_
_publ_author_name
'Lee, Vladimir Ya'
'Sugasawa, Haruka'
'Gapurenko, Olga A.'
'Minyaev, Ruslan M.'
'Minkin, Vladimir I.'
'Gornitzka, Heinz'
'Sekiguchi, Akira'

_publ_section_title
;
 From Borapyramidane to Borole Dianion.
;
_journal_issue 19
_journal_name_full 'Journal of the American Chemical Society'
_journal_page_first 6053
_journal_page_last 6056
_journal_paper_doi 10.1021/jacs.8b03473
_journal_volume 140
_journal_year 2018
_chemical_formula_sum 'C16 H36 B Cl Si4'
_chemical_formula_weight 387.07
_space_group_IT_number 62
_space_group_name_Hall '-P 2ac 2n'
_space_group_name_H-M_alt 'P n m a'
_symmetry_cell_setting orthorhombic
_symmetry_space_group_name_H-M 'P n m a'
_atom_sites_solution_hydrogens geom
_atom_sites_solution_primary direct
_atom_sites_solution_secondary difmap
_audit_creation_method SHELXL-97
_cell_angle_alpha 90.00
_cell_angle_beta 90.00
_cell_angle_gamma 90.00
_cell_formula_units_Z 4
_cell_length_a 11.9337(7)
_cell_length_b 17.0324(10)
_cell_length_c 11.6249(7)
_cell_measurement_reflns_used 9807
_cell_measurement_temperature 150
_cell_measurement_theta_max 26.44
_cell_measurement_theta_min 2.45
_cell_volume 2362.9(2)
_computing_cell_refinement 'APEX2 (Bruker AXS, 2006)'
_computing_data_collection 'APEX2 (Bruker AXS, 2006)'
_computing_data_reduction 'SAINT (Bruker AXS, 2004)'
_computing_molecular_graphics 'XSHEL (Bruker AXS,2002)'
_computing_publication_material 'XCIF (Bruker AXS, 2001)'
_computing_structure_refinement 'SHELXL-97 (Sheldrick, 1997)'
_computing_structure_solution 'SHELXS-97 (Sheldrick, 1997)'
_diffrn_ambient_temperature 150
_diffrn_detector_area_resol_mean 8.333
_diffrn_measured_fraction_theta_full 1.000
_diffrn_measured_fraction_theta_max 1.000
_diffrn_measurement_device_type 'Bruker APEXII CCD area detector'
_diffrn_measurement_method 'phi and omega scans'
_diffrn_radiation_monochromator graphite
_diffrn_radiation_source 'fine-focus sealed tube'
_diffrn_radiation_type MoK\a
_diffrn_radiation_wavelength 0.71073
_diffrn_reflns_av_R_equivalents 0.0633
_diffrn_reflns_av_sigmaI/netI 0.0219
_diffrn_reflns_limit_h_max 14
_diffrn_reflns_limit_h_min -14
_diffrn_reflns_limit_k_max 21
_diffrn_reflns_limit_k_min -21
_diffrn_reflns_limit_l_max 14
_diffrn_reflns_limit_l_min -14
_diffrn_reflns_number 27639
_diffrn_reflns_theta_full 26.44
_diffrn_reflns_theta_max 26.44
_diffrn_reflns_theta_min 2.12
_exptl_absorpt_coefficient_mu 0.361
_exptl_absorpt_correction_T_max 0.9320
_exptl_absorpt_correction_T_min 0.8964
_exptl_absorpt_correction_type empirical
_exptl_absorpt_process_details
;
SADABS Sheldrick 1996
;
_exptl_crystal_colour yellow
_exptl_crystal_density_diffrn 1.088
_exptl_crystal_density_method 'not measured'
_exptl_crystal_description block
_exptl_crystal_F_000 840
_exptl_crystal_size_max 0.31
_exptl_crystal_size_mid 0.24
_exptl_crystal_size_min 0.20
_refine_diff_density_max 0.289
_refine_diff_density_min -0.303
_refine_diff_density_rms 0.045
_refine_ls_extinction_method none
_refine_ls_goodness_of_fit_ref 1.010
_refine_ls_hydrogen_treatment constr
_refine_ls_matrix_type full
_refine_ls_number_parameters 119
_refine_ls_number_reflns 2513
_refine_ls_number_restraints 0
_refine_ls_restrained_S_all 1.010
_refine_ls_R_factor_all 0.0250
_refine_ls_R_factor_gt 0.0244
_refine_ls_shift/su_max 0.009
_refine_ls_shift/su_mean 0.000
_refine_ls_structure_factor_coef Fsqd
_refine_ls_weighting_details 'calc w=1/[\s^2^(Fo^2^)+(0.0341P)^2^+1.1960P] where P=(Fo^2^+2Fc^2^)/3'
_refine_ls_weighting_scheme calc
_refine_ls_wR_factor_gt 0.0693
_refine_ls_wR_factor_ref 0.0699
_reflns_number_gt 2425
_reflns_number_total 2513
_reflns_threshold_expression >2sigma(I)
_cod_data_source_file ja8b03473_si_003.cif
_cod_data_source_block bpyr_0ma
_cod_depositor_comments
;
The following automatic conversions were performed:

data item '_symmetry_cell_setting' value 'Orthorhombic' was changed
to 'orthorhombic' in accordance with the
/home/saulius/struct/COD-crude-data/automatic-downloads/DataCite-retrospective/ACS/depositions/lib/dictionaries/cif_core.dic
dictionary named 'cif_core.dic' version 2.4.2 last updated on
2011-04-26.

Automatic conversion script
Id: cif_fix_values 6909 2019-04-08 15:41:33Z antanas 
;
_cod_original_sg_symbol_H-M 'Pnma '
_cod_database_code 4132374

loop_
_symmetry_equiv_pos_as_xyz
'x, y, z'
'-x+1/2, -y, z+1/2'
'-x, y+1/2, -z'
'x+1/2, -y+1/2, -z+1/2'
'-x, -y, -z'
'x-1/2, y, -z-1/2'
'x, -y-1/2, z'
'-x-1/2, y-1/2, z-1/2'

loop_
_atom_site_label
_atom_site_type_symbol
_atom_site_fract_x
_atom_site_fract_y
_atom_site_fract_z
_atom_site_U_iso_or_equiv
_atom_site_adp_type
_atom_site_occupancy
_atom_site_symmetry_multiplicity
_atom_site_calc_flag
_atom_site_refinement_flags
B1 B 0.15448(14) 0.2500 0.96954(15) 0.0155(3) Uani 1 2 d S
C1 C 0.25181(8) 0.31226(6) 0.92868(9) 0.0139(2) Uani 1 1 d .
C2 C 0.28448(12) 0.2500 1.01376(13) 0.0144(3) Uani 1 2 d S
C3 C 0.22004(12) 0.2500 0.84432(12) 0.0137(3) Uani 1 2 d S
C4 C 0.10473(11) 0.45116(8) 0.85351(11) 0.0307(3) Uani 1 1 d .
H4A H 0.0866 0.5061 0.8700 0.046 Uiso 1 1 calc R
H4B H 0.0401 0.4180 0.8722 0.046 Uiso 1 1 calc R
H4C H 0.1230 0.4454 0.7718 0.046 Uiso 1 1 calc R
C5 C 0.18798(11) 0.44183(7) 1.09528(10) 0.0260(3) Uani 1 1 d .
H5A H 0.2519 0.4311 1.1458 0.039 Uiso 1 1 calc R
H5B H 0.1247 0.4085 1.1176 0.039 Uiso 1 1 calc R
H5C H 0.1664 0.4972 1.1023 0.039 Uiso 1 1 calc R
C6 C 0.35652(11) 0.47511(7) 0.89938(12) 0.0287(3) Uani 1 1 d .
H6A H 0.4188 0.4602 0.9498 0.043 Uiso 1 1 calc R
H6B H 0.3429 0.5317 0.9061 0.043 Uiso 1 1 calc R
H6C H 0.3755 0.4623 0.8195 0.043 Uiso 1 1 calc R
C7 C 0.45514(10) 0.33757(7) 1.15974(11) 0.0256(3) Uani 1 1 d .
H7A H 0.4101 0.3856 1.1562 0.038 Uiso 1 1 calc R
H7B H 0.5066 0.3361 1.0941 0.038 Uiso 1 1 calc R
H7C H 0.4982 0.3369 1.2315 0.038 Uiso 1 1 calc R
C8 C 0.26248(15) 0.2500 1.27967(15) 0.0317(4) Uani 1 2 d S
H8A H 0.3044 0.2607 1.3504 0.048 Uiso 0.50 1 calc PR
H8B H 0.2260 0.1986 1.2856 0.048 Uiso 0.50 1 calc PR
H8C H 0.2055 0.2907 1.2686 0.048 Uiso 0.50 1 calc PR
C9 C 0.23225(13) 0.33736(8) 0.61630(11) 0.0324(3) Uani 1 1 d .
H9A H 0.2152 0.3344 0.5339 0.049 Uiso 1 1 calc R
H9B H 0.3137 0.3380 0.6273 0.049 Uiso 1 1 calc R
H9C H 0.1998 0.3854 0.6484 0.049 Uiso 1 1 calc R
C10 C 0.01561(16) 0.2500 0.68365(17) 0.0407(5) Uani 1 2 d S
H10A H -0.0141 0.2090 0.7343 0.061 Uiso 0.50 1 calc PR
H10B H -0.0081 0.2397 0.6044 0.061 Uiso 0.50 1 calc PR
H10C H -0.0129 0.3013 0.7083 0.061 Uiso 0.50 1 calc PR
Cl1 Cl 0.01602(3) 0.2500 1.02305(3) 0.02603(12) Uani 1 2 d S
Si1 Si 0.22791(3) 0.420309(17) 0.94257(3) 0.01742(10) Uani 1 1 d .
Si2 Si 0.36041(3) 0.2500 1.15475(3) 0.01633(11) Uani 1 2 d S
Si3 Si 0.17129(4) 0.2500 0.69120(3) 0.01651(11) Uani 1 2 d S

loop_
_atom_site_aniso_label
_atom_site_aniso_U_11
_atom_site_aniso_U_22
_atom_site_aniso_U_33
_atom_site_aniso_U_23
_atom_site_aniso_U_13
_atom_site_aniso_U_12
B1 0.0126(7) 0.0191(8) 0.0148(8) 0.000 0.0006(6) 0.000
C1 0.0123(4) 0.0167(5) 0.0128(5) -0.0003(4) -0.0001(4) -0.0003(4)
C2 0.0120(6) 0.0170(7) 0.0140(7) 0.000 0.0003(5) 0.000
C3 0.0124(7) 0.0154(7) 0.0134(7) 0.000 0.0001(5) 0.000
C4 0.0312(7) 0.0283(7) 0.0325(7) -0.0011(5) -0.0062(5) 0.0130(5)
C5 0.0309(6) 0.0233(6) 0.0238(6) -0.0067(5) 0.0037(5) 0.0041(5)
C6 0.0321(6) 0.0222(6) 0.0318(7) 0.0010(5) 0.0026(5) -0.0074(5)
C7 0.0209(6) 0.0294(6) 0.0264(6) -0.0029(5) -0.0074(5) -0.0037(5)
C8 0.0211(8) 0.0588(13) 0.0153(8) 0.000 0.0005(6) 0.000
C9 0.0535(9) 0.0237(6) 0.0201(6) 0.0044(5) 0.0067(6) -0.0016(6)
C10 0.0220(9) 0.0729(15) 0.0272(9) 0.000 -0.0103(7) 0.000
Cl1 0.01361(19) 0.0389(2) 0.0256(2) 0.000 0.00494(14) 0.000
Si1 0.01924(17) 0.01458(17) 0.01844(17) -0.00157(11) -0.00011(11) 0.00134(11)
Si2 0.0126(2) 0.0243(2) 0.0121(2) 0.000 -0.00164(15) 0.000
Si3 0.0179(2) 0.0194(2) 0.0122(2) 0.000 -0.00248(15) 0.000

loop_
_atom_type_symbol
_atom_type_description
_atom_type_scat_dispersion_real
_atom_type_scat_dispersion_imag
_atom_type_scat_source
C C 0.0033 0.0016 'International Tables Vol C Tables 4.2.6.8 and 6.1.1.4'
H H 0.0000 0.0000 'International Tables Vol C Tables 4.2.6.8 and 6.1.1.4'
B B 0.0013 0.0007 'International Tables Vol C Tables 4.2.6.8 and 6.1.1.4'
Si Si 0.0817 0.0704 'International Tables Vol C Tables 4.2.6.8 and 6.1.1.4'
Cl Cl 0.1484 0.1585 'International Tables Vol C Tables 4.2.6.8 and 6.1.1.4'

loop_
_geom_angle_atom_site_label_1
_geom_angle_atom_site_label_2
_geom_angle_atom_site_label_3
_geom_angle
_geom_angle_site_symmetry_1
_geom_angle_site_symmetry_3
C2 B1 C1 54.53(7) . 7_565
C2 B1 C1 54.54(7) . .
C1 B1 C1 80.39(11) 7_565 .
C2 B1 C3 80.08(10) . .
C1 B1 C3 53.89(7) 7_565 .
C1 B1 C3 53.89(7) . .
C2 B1 Cl1 141.04(12) . .
C1 B1 Cl1 139.78(5) 7_565 .
C1 B1 Cl1 139.78(5) . .
C3 B1 Cl1 138.88(12) . .
C3 C1 C2 89.83(8) . .
C3 C1 B1 63.39(8) . .
C2 C1 B1 62.44(8) . .
C3 C1 Si1 135.81(8) . .
C2 C1 Si1 132.69(8) . .
B1 C1 Si1 120.17(7) . .
C1 C2 C1 89.85(11) 7_565 .
C1 C2 B1 63.02(7) 7_565 .
C1 C2 B1 63.02(7) . .
C1 C2 Si2 134.60(6) 7_565 .
C1 C2 Si2 134.60(6) . .
B1 C2 Si2 137.27(11) . .
C1 C3 C1 90.48(11) 7_565 .
C1 C3 B1 62.73(7) 7_565 .
C1 C3 B1 62.73(7) . .
C1 C3 Si3 134.68(6) 7_565 .
C1 C3 Si3 134.68(6) . .
B1 C3 Si3 133.65(10) . .
Si1 C4 H4A 109.5 . .
Si1 C4 H4B 109.5 . .
H4A C4 H4B 109.5 . .
Si1 C4 H4C 109.5 . .
H4A C4 H4C 109.5 . .
H4B C4 H4C 109.5 . .
Si1 C5 H5A 109.5 . .
Si1 C5 H5B 109.5 . .
H5A C5 H5B 109.5 . .
Si1 C5 H5C 109.5 . .
H5A C5 H5C 109.5 . .
H5B C5 H5C 109.5 . .
Si1 C6 H6A 109.5 . .
Si1 C6 H6B 109.5 . .
H6A C6 H6B 109.5 . .
Si1 C6 H6C 109.5 . .
H6A C6 H6C 109.5 . .
H6B C6 H6C 109.5 . .
Si2 C7 H7A 109.5 . .
Si2 C7 H7B 109.5 . .
H7A C7 H7B 109.5 . .
Si2 C7 H7C 109.5 . .
H7A C7 H7C 109.5 . .
H7B C7 H7C 109.5 . .
Si2 C8 H8A 109.5 . .
Si2 C8 H8B 109.5 . .
H8A C8 H8B 109.5 . .
Si2 C8 H8C 109.5 . .
H8A C8 H8C 109.5 . .
H8B C8 H8C 109.5 . .
Si3 C9 H9A 109.5 . .
Si3 C9 H9B 109.5 . .
H9A C9 H9B 109.5 . .
Si3 C9 H9C 109.5 . .
H9A C9 H9C 109.5 . .
H9B C9 H9C 109.5 . .
Si3 C10 H10A 109.5 . .
Si3 C10 H10B 109.5 . .
H10A C10 H10B 109.5 . .
Si3 C10 H10C 109.5 . .
H10A C10 H10C 109.5 . .
H10B C10 H10C 109.5 . .
C6 Si1 C1 110.11(5) . .
C6 Si1 C4 110.89(6) . .
C1 Si1 C4 110.37(5) . .
C6 Si1 C5 111.49(6) . .
C1 Si1 C5 108.25(5) . .
C4 Si1 C5 105.61(6) . .
C8 Si2 C7 110.75(5) . 7_565
C8 Si2 C7 110.75(5) . .
C7 Si2 C7 105.61(8) 7_565 .
C8 Si2 C2 112.24(7) . .
C7 Si2 C2 108.62(5) 7_565 .
C7 Si2 C2 108.62(5) . .
C10 Si3 C9 111.49(6) . 7_565
C10 Si3 C9 111.49(6) . .
C9 Si3 C9 105.34(9) 7_565 .
C10 Si3 C3 110.81(8) . .
C9 Si3 C3 108.76(5) 7_565 .
C9 Si3 C3 108.76(5) . .

loop_
_geom_bond_atom_site_label_1
_geom_bond_atom_site_label_2
_geom_bond_distance
_geom_bond_site_symmetry_2
B1 C2 1.634(2) .
B1 C1 1.6430(16) 7_565
B1 C1 1.6430(16) .
B1 C3 1.653(2) .
B1 Cl1 1.7655(17) .
C1 C3 1.4933(14) .
C1 C2 1.5015(14) .
C1 Si1 1.8694(11) .
C2 C1 1.5015(14) 7_565
C2 Si2 1.8727(15) .
C3 C1 1.4933(14) 7_565
C3 Si3 1.8726(15) .
C4 Si1 1.8732(13) .
C4 H4A 0.9800 .
C4 H4B 0.9800 .
C4 H4C 0.9800 .
C5 Si1 1.8743(12) .
C5 H5A 0.9800 .
C5 H5B 0.9800 .
C5 H5C 0.9800 .
C6 Si1 1.8652(13) .
C6 H6A 0.9800 .
C6 H6B 0.9800 .
C6 H6C 0.9800 .
C7 Si2 1.8724(12) .
C7 H7A 0.9800 .
C7 H7B 0.9800 .
C7 H7C 0.9800 .
C8 Si2 1.8641(18) .
C8 H8A 0.9800 .
C8 H8B 0.9800 .
C8 H8C 0.9800 .
C9 Si3 1.8711(13) .
C9 H9A 0.9800 .
C9 H9B 0.9800 .
C9 H9C 0.9800 .
C10 Si3 1.8599(19) .
C10 H10A 0.9800 .
C10 H10B 0.9800 .
C10 H10C 0.9800 .
Si2 C7 1.8724(12) 7_565
Si3 C9 1.8711(13) 7_565
